data_1511375
loop_
_publ_author_name
'Krebs, B.'
'Hiltmann, F.'
'Hammerschmidt, A.'
'zum Hecht, P.'

_publ_section_title
;
 Darstellung und Kristallstrukturen von Li(4-2x) Sr(2+x) B10 S19 (x =
 0,27) und Na6 B10 S18. Zwei neue Thioborate mit hochpolymeren
 Makrotetraeder-Nertzwerken
;
_journal_name_full 'Zeitschrift fuer Anorganische und Allgemeine Chemie'
_journal_page_first 76
_journal_page_last 84
_journal_paper_doi 10.1002/zaac.19966220112
_journal_volume 622
_journal_year 1996
_chemical_formula_sum 'B10 Na6 S18'
_chemical_name_systematic 'Na6 (B10 S18)'
_space_group_IT_number 142
_symmetry_space_group_name_Hall '-I 4bd 2c'
_symmetry_space_group_name_H-M 'I 41/a c d :2'
_cell_angle_alpha 90
_cell_angle_beta 90
_cell_angle_gamma 90
_cell_formula_units_Z 8
_cell_length_a 14.415
_cell_length_b 14.415
_cell_length_c 26.137
_cell_volume 5431.065
_citation_journal_id_ASTM ZAACAB
_cod_data_source_file boron0-1_513.cif
_cod_data_source_block B10Na6S18
_cod_database_code 1511375

loop_
_symmetry_equiv_pos_as_xyz
x,y,z
-y+1/4,x+3/4,z+1/4
-x+1/2,-y,z+1/2
y+1/4,-x+1/4,z+3/4
x,-y,-z+1/2
y+1/4,x+3/4,-z+3/4
-x+1/2,y,-z
-y+1/4,-x+1/4,-z+1/4
-x,-y,-z
y-1/4,-x-3/4,-z-1/4
x-1/2,y,-z-1/2
-y-1/4,x-1/4,-z-3/4
-x,y,z-1/2
-y-1/4,-x-3/4,z-3/4
x-1/2,-y,z
y-1/4,x-1/4,z-1/4
x+1/2,y+1/2,z+1/2
-y+3/4,x+5/4,z+3/4
-x+1,-y+1/2,z+1
y+3/4,-x+3/4,z+5/4
x+1/2,-y+1/2,-z+1
y+3/4,x+5/4,-z+5/4
-x+1,y+1/2,-z+1/2
-y+3/4,-x+3/4,-z+3/4
-x+1/2,-y+1/2,-z+1/2
y+1/4,-x-1/4,-z+1/4
x,y+1/2,-z
-y+1/4,x+1/4,-z-1/4
-x+1/2,y+1/2,z
-y+1/4,-x-1/4,z-1/4
x,-y+1/2,z+1/2
y+1/4,x+1/4,z+1/4

loop_
_atom_site_label
_atom_site_type_symbol
_atom_site_fract_x
_atom_site_fract_y
_atom_site_fract_z
_atom_site_occupancy
_atom_site_U_iso_or_equiv
B1 B+3 0.5239 0.0975 0.125 1 0.0
S4 S-2 0.58235 0.18653 -0.00342 1 0.0
S3 S-2 0.61063 0.0318 0.08449 1 0.0
B3 B+3 0.6688 0.1261 0.0416 1 0.0
Na2 Na+1 0.25 0.1603 0 1 0.0
S1 S-2 0.43411 0.15971 0.08149 1 0.0
Na3 Na+1 0.7967 0.0467 0.125 1 0.0
S5 S-2 0.75 0.05025 0 1 0.0
Na1 Na+1 0.5 0 0 1 0.0
B2 B+3 0.5 0.25 0.04 1 0.0
S2 S-2 0.73967 0.21366 0.08165 1 0.0
